data_2300661
loop_
_publ_author_name
'Gromilov, Sergey'
'Chepurov, Anatoly'
'Sonin, Valeri'
'Zhimulev, Egor'
'Sukhikh, Aleksandr'
'Chepurov, Aleksei'
'Shcheglov, Dmitry'

_publ_section_title
;
 Formation of two crystal modifications of Fe7C3&#x2212;x&#x000D; at
 5.5&#x2005;GPa
;
_journal_coeditor_code GJ5230
_journal_issue 6
_journal_name_full 'Journal of Applied Crystallography'
_journal_page_first 1378
_journal_paper_doi 10.1107/S1600576719013347
_journal_volume 52
_journal_year 2019
_chemical_formula_moiety 'C6 Fe14'
_chemical_formula_sum 'C6 Fe14'
_chemical_formula_weight 853.90
_chemical_name_systematic 'Iron carbide'
_space_group_crystal_system orthorhombic
_space_group_IT_number 61
_space_group_name_Hall '-P 2ac 2ab'
_space_group_name_H-M_alt 'P b c a'
_atom_sites_solution_primary dual
_audit_creation_method
;
Olex2 1.2
(compiled 2018.05.29 svn.r3508 for OlexSys, GUI svn.r5506)
;
_cell_angle_alpha 90
_cell_angle_beta 90
_cell_angle_gamma 90
_cell_formula_units_Z 8
_cell_length_a 4.5251(4)
_cell_length_b 13.7555(10)
_cell_length_c 23.9096(16)
_cell_measurement_reflns_used 2015
_cell_measurement_temperature 298
_cell_measurement_theta_max 30.26
_cell_measurement_theta_min 6.83
_cell_volume 1488.3(2)
_computing_cell_refinement 'Bruker SAINT V8.32B'
_computing_data_collection 'Bruker APEX2 V2013.6-2'
_computing_data_reduction 'Bruker SAINT V8.32B'
_computing_molecular_graphics 'Olex2 (Dolomanov et al., 2009)'
_computing_publication_material 'Olex2 (Dolomanov et al., 2009)'
_computing_structure_refinement 'olex2.refine (Bourhis et al., 2015)'
_computing_structure_solution 'SHELXT 2014/5'
_diffrn_ambient_temperature 298
_diffrn_detector_area_resol_mean 25
_diffrn_measured_fraction_theta_full 1.0000
_diffrn_measured_fraction_theta_max 1.0000
_diffrn_measurement_device_type 'Bruker DUO CCD area-detector'
_diffrn_measurement_method '\f and \w scans'
_diffrn_radiation_monochromator graphite
_diffrn_radiation_probe x-ray
_diffrn_radiation_type 'Mo K\a'
_diffrn_radiation_wavelength 0.71073
_diffrn_reflns_av_R_equivalents 0.0597
_diffrn_reflns_av_unetI/netI 0.0466
_diffrn_reflns_limit_h_max 6
_diffrn_reflns_limit_h_min -6
_diffrn_reflns_limit_k_max 19
_diffrn_reflns_limit_k_min -16
_diffrn_reflns_limit_l_max 20
_diffrn_reflns_limit_l_min -34
_diffrn_reflns_number 12211
_diffrn_reflns_theta_full 30.4879
_diffrn_reflns_theta_max 30.49
_diffrn_reflns_theta_min 1.70
_diffrn_source 'fine-focus sealed tube'
_diffrn_standards_decay_% 0
_diffrn_standards_number 0
_exptl_absorpt_coefficient_mu 26.298
_exptl_absorpt_correction_T_max 0.7461
_exptl_absorpt_correction_T_min 0.5945
_exptl_absorpt_correction_type multi-scan
_exptl_absorpt_process_details
;
 SADABS-2008/1 (Bruker,2008) was used for absorption correction. wR2(int) was
0.0871 before and 0.0484 after correction. The Ratio of minimum to maximum
transmission is 0.7968. The \l/2 correction factor is 0.0015.
;
_exptl_crystal_colour 'metallic light gray'
_exptl_crystal_density_diffrn 7.6217
_exptl_crystal_description block
_exptl_crystal_F_000 3240.5764
_exptl_crystal_size_max 0.08
_exptl_crystal_size_mid 0.04
_exptl_crystal_size_min 0.04
_refine_diff_density_max 4.1936
_refine_diff_density_min -3.6580
_refine_ls_goodness_of_fit_ref 1.0988
_refine_ls_hydrogen_treatment undef
_refine_ls_matrix_type full
_refine_ls_number_constraints 0
_refine_ls_number_parameters 208
_refine_ls_number_reflns 2275
_refine_ls_number_restraints 0
_refine_ls_restrained_S_all 1.0988
_refine_ls_R_factor_all 0.1256
_refine_ls_R_factor_gt 0.0591
_refine_ls_shift/su_max 0.0006
_refine_ls_shift/su_mean 0.0001
_refine_ls_structure_factor_coef Fsqd
_refine_ls_weighting_details 'w=1/[\s^2^(Fo^2^)+(0.1074P)^2^+12.8085P] where P=(Fo^2^+2Fc^2^)/3'
_refine_ls_weighting_scheme calc
_refine_ls_wR_factor_gt 0.1778
_refine_ls_wR_factor_ref 0.2259
_reflns_number_gt 1095
_reflns_number_total 2275
_reflns_threshold_expression >2\s(I)
_cod_data_source_file gj5230sup1.cif
_cod_data_source_block II
_cod_database_code 2300661

loop_
_space_group_symop_id
_space_group_symop_operation_xyz
1 x,y,z
2 x+1/2,-y+1/2,-z
3 -x,y+1/2,-z+1/2
4 -x+1/2,-y,z+1/2
5 -x,-y,-z
6 -x-1/2,y-1/2,z
7 x,-y-1/2,z-1/2
8 x-1/2,y,-z-1/2

loop_
_atom_site_type_symbol
_atom_site_label
_atom_site_fract_x
_atom_site_fract_y
_atom_site_fract_z
_atom_site_U_iso_or_equiv
_atom_site_adp_type
_atom_site_occupancy
_atom_site_disorder_group
Fe Fe1 0.5723(5) 0.84167(13) 0.53065(8) 0.0007(4) Uani 1.000000 .
Fe Fe2 0.5649(4) 0.65837(13) 0.53111(8) -0.0004(4) Uani 1.000000 4
Fe Fe3 0.5640(4) 0.75145(13) 0.43871(8) 0.0004(4) Uani 1.000000 .
Fe Fe4 0.2416(4) 0.99970(15) 0.41610(11) -0.0001(5) Uani 1.000000 .
Fe Fe5 0.7398(4) 0.75294(16) 0.33380(12) 0.0045(6) Uani 1.000000 .
Fe Fe6 0.7268(4) 0.91103(18) 0.38672(12) 0.0048(5) Uani 1.000000 .
Fe Fe7 0.2508(4) 0.99774(16) 0.52140(11) 0.0019(5) Uani 1.000000 .
Fe Fe8 0.2291(4) 0.84099(17) 0.36319(10) 0.0008(5) Uani 1.000000 .
Fe Fe9 1.2476(4) 0.65815(17) 0.36272(11) 0.0022(5) Uani 1.000000 .
Fe Fe10 0.7481(4) 0.75144(16) 0.22873(11) 0.0035(5) Uani 1.000000 .
Fe Fe11 0.7483(4) 0.59542(17) 0.38669(12) 0.0037(5) Uani 1.000000 .
Fe Fe12 0.9272(6) 0.59407(16) 0.28047(9) 0.0095(5) Uani 1.000000 .
Fe Fe13 0.9366(6) 0.50077(15) 0.18834(9) 0.0094(5) Uani 1.000000 .
Fe Fe14 0.9379(6) 0.41051(16) 0.28174(10) 0.0096(5) Uani 1.000000 .
C C1 0.464(3) 0.8960(9) 0.4544(6) 0.004(2) Uani 1.000000 .
C C2 0.971(3) 0.8921(10) 0.5472(6) 0.004(2) Uani 1.000000 .
C C3 0.965(3) 0.7466(9) 0.4050(5) 0.002(2) Uani 1.000000 .
C C4 0.529(3) 0.6457(16) 0.2971(8) -0.001(4) Uani 0.666700 1
C C5 0.540(4) 0.3586(15) 0.2964(8) -0.002(3) Uani 0.666700 1
C C6 1.058(5) 0.5023(13) 0.3139(11) -0.025(3) Uani 0.333330 1
C C7 0.538(4) 0.5095(15) 0.1548(9) 0.001(4) Uani 0.666700 2
C C8 1.077(6) 0.4066(19) 0.2180(13) -0.017(5) Uani 0.333330 2
C C9 1.060(6) 0.5929(18) 0.2180(9) -0.023(4) Uani 0.333330 2

loop_
_atom_site_aniso_label
_atom_site_aniso_U_11
_atom_site_aniso_U_22
_atom_site_aniso_U_33
_atom_site_aniso_U_12
_atom_site_aniso_U_13
_atom_site_aniso_U_23
Fe1 0.0008(9) 0.0005(8) 0.0008(8) -0.0003(7) 0.0005(8) 0.0002(6)
Fe2 -0.0004(8) 0.0004(8) -0.0010(8) 0.0011(7) 0.0003(7) -0.0004(6)
Fe3 0.0002(8) 0.0006(8) 0.0003(8) 0.0000(7) 0.0009(7) 0.0004(6)
Fe4 0.0009(12) -0.0016(10) 0.0003(11) 0.0009(5) 0.0000(6) 0.0005(8)
Fe5 0.0034(13) 0.0063(11) 0.0038(12) -0.0004(7) 0.0000(6) 0.0003(9)
Fe6 0.0034(11) 0.0053(11) 0.0055(12) -0.0023(7) -0.0002(7) -0.0011(9)
Fe7 0.0007(13) 0.0028(10) 0.0022(12) -0.0008(6) -0.0001(6) -0.0001(8)
Fe8 -0.0003(10) 0.0017(10) 0.0011(11) 0.0003(6) 0.0005(6) -0.0019(8)
Fe9 0.0023(13) -0.0002(10) 0.0046(13) -0.0006(6) 0.0000(6) 0.0010(8)
Fe10 0.0031(13) 0.0060(11) 0.0014(11) 0.0009(6) 0.0001(6) -0.0006(9)
Fe11 0.0015(12) 0.0059(12) 0.0038(12) 0.0019(6) 0.0000(6) -0.0007(9)
Fe12 0.0122(12) 0.0107(11) 0.0057(10) -0.0002(9) 0.0003(10) -0.0004(8)
Fe13 0.0114(11) 0.0095(10) 0.0073(10) 0.0010(9) 0.0000(9) 0.0001(9)
Fe14 0.0109(11) 0.0087(10) 0.0091(11) 0.0013(9) -0.0027(10) 0.0004(8)
C1 0.005(6) -0.001(5) 0.008(6) -0.009(5) 0.003(5) 0.000(4)
C2 -0.001(6) 0.001(5) 0.013(6) -0.004(5) -0.001(5) -0.008(5)
C3 0.004(6) 0.009(6) -0.007(5) 0.000(5) 0.001(4) -0.003(4)
C4 -0.018(6) 0.017(11) 0.000(8) -0.007(6) -0.008(6) 0.011(8)
C5 -0.004(8) 0.003(9) -0.006(7) 0.012(7) -0.009(6) -0.001(7)
C6 -0.025(9) -0.034(7) -0.017(11) -0.007(6) -0.001(8) 0.005(7)
C7 -0.003(8) 0.011(10) -0.004(9) -0.003(7) 0.006(7) -0.012(7)
C8 -0.027(9) -0.023(10) -0.001(14) 0.003(8) 0.000(9) -0.010(10)
C9 -0.016(11) -0.019(10) -0.033(7) -0.005(8) -0.002(8) 0.000(7)

loop_
_atom_type_symbol
_atom_type_scat_Cromer_Mann_a1
_atom_type_scat_Cromer_Mann_a2
_atom_type_scat_Cromer_Mann_a3
_atom_type_scat_Cromer_Mann_a4
_atom_type_scat_Cromer_Mann_b1
_atom_type_scat_Cromer_Mann_b2
_atom_type_scat_Cromer_Mann_b3
_atom_type_scat_Cromer_Mann_b4
_atom_type_scat_Cromer_Mann_c
_atom_type_scat_dispersion_source
_atom_type_scat_dispersion_real
_atom_type_scat_dispersion_imag
_atom_type_scat_source
C 2.31000 1.02000 1.58860 0.86500 20.84390 10.20750 0.56870 51.65120 0.215599998832 'Henke, Gullikson and Davis, At. Data and Nucl. Data Tables, 1993, 54, 2' 0.00347 0.00161 'nternational Tables '
Fe 11.76950 7.35730 3.52220 2.30450 4.76110 0.30720 15.35350 76.88050 1.03690004349 'Henke, Gullikson and Davis, At. Data and Nucl. Data Tables, 1993, 54, 2' 0.35822 0.84933 'nternational Tables '

loop_
_geom_angle_atom_site_label_1
_geom_angle_atom_site_label_2
_geom_angle_atom_site_label_3
_geom_angle_site_symmetry_1
_geom_angle_site_symmetry_3
_geom_angle
Fe4 Fe1 Fe3 5_676 2_566 89.91(8)
Fe4 Fe1 Fe3 5_676 . 145.46(10)
Fe4 Fe1 Fe3 5_676 2_466 121.47(9)
Fe7 Fe1 Fe3 . . 108.85(10)
Fe7 Fe1 Fe3 5_676 2_466 140.21(10)
Fe7 Fe1 Fe3 5_676 . 90.30(9)
Fe7 Fe1 Fe3 . 2_466 86.50(8)
Fe7 Fe1 Fe3 5_676 2_566 106.02(9)
Fe7 Fe1 Fe3 . 2_566 152.23(10)
Fe7 Fe1 Fe4 . 5_676 62.71(8)
Fe7 Fe1 Fe4 5_676 5_676 56.48(8)
Fe9 Fe1 Fe3 2_466 2_466 89.69(8)
Fe9 Fe1 Fe3 2_466 2_566 59.39(7)
Fe9 Fe1 Fe3 2_466 . 146.75(10)
Fe9 Fe1 Fe4 2_466 5_676 56.55(8)
Fe9 Fe1 Fe7 2_466 5_676 110.90(10)
Fe9 Fe1 Fe7 2_466 . 104.27(10)
Fe11 Fe1 Fe3 2_466 2_566 114.82(9)
Fe11 Fe1 Fe3 2_466 . 144.53(11)
Fe11 Fe1 Fe3 2_466 2_466 58.62(7)
Fe11 Fe1 Fe4 2_466 5_676 62.85(8)
Fe11 Fe1 Fe7 2_466 . 58.44(9)
Fe11 Fe1 Fe7 2_466 5_676 104.37(10)
Fe11 Fe1 Fe9 2_466 2_466 56.17(8)
C1 Fe1 Fe3 . 2_466 102.2(4)
C1 Fe1 Fe3 . 2_566 128.6(4)
C1 Fe1 Fe3 . . 52.8(4)
C1 Fe1 Fe4 . 5_676 101.8(4)
C1 Fe1 Fe7 . . 59.0(4)
C1 Fe1 Fe7 . 5_676 49.2(4)
C1 Fe1 Fe9 . 2_466 158.2(4)
C1 Fe1 Fe11 . 2_466 115.0(4)
C2 Fe1 Fe3 . 2_466 151.7(4)
C2 Fe1 Fe3 . . 111.2(4)
C2 Fe1 Fe3 . 2_566 49.6(4)
C2 Fe1 Fe4 . 5_676 47.7(4)
C2 Fe1 Fe7 . . 103.8(4)
C2 Fe1 Fe7 . 5_676 61.7(4)
C2 Fe1 Fe9 . 2_466 62.4(4)
C2 Fe1 Fe11 . 2_466 104.2(4)
C2 Fe1 C1 . . 105.7(6)
C3 Fe1 Fe3 2_466 . 111.4(4)
C3 Fe1 Fe3 2_466 2_466 46.5(4)
C3 Fe1 Fe3 2_466 2_566 72.7(4)
C3 Fe1 Fe4 2_466 5_676 101.8(4)
C3 Fe1 Fe7 2_466 5_676 158.2(4)
C3 Fe1 Fe7 2_466 . 115.3(4)
C3 Fe1 Fe9 2_466 2_466 49.0(4)
C3 Fe1 Fe11 2_466 2_466 59.2(4)
C3 Fe1 C1 2_466 . 148.0(5)
C3 Fe1 C2 2_466 . 106.2(6)
Fe3 Fe2 Fe1 2_466 2_566 148.89(9)
Fe3 Fe2 Fe1 . 2_566 62.19(7)
Fe3 Fe2 Fe1 2_566 2_466 148.51(9)
Fe3 Fe2 Fe1 . . 59.66(7)
Fe3 Fe2 Fe1 2_566 . 61.74(7)
Fe3 Fe2 Fe1 2_466 . 63.26(8)
Fe3 Fe2 Fe1 2_566 2_566 55.68(7)
Fe3 Fe2 Fe1 . 2_466 61.38(7)
Fe3 Fe2 Fe1 2_466 2_466 56.24(7)
Fe4 Fe2 Fe1 2_566 2_466 121.11(9)
Fe4 Fe2 Fe1 2_566 . 145.30(10)
Fe4 Fe2 Fe1 2_566 2_566 90.21(8)
Fe4 Fe2 Fe3 2_566 2_566 89.84(8)
Fe4 Fe2 Fe3 2_566 . 145.86(10)
Fe4 Fe2 Fe3 2_566 2_466 120.56(9)
Fe6 Fe2 Fe1 2_466 2_466 85.90(9)
Fe6 Fe2 Fe1 2_466 . 111.63(10)
Fe6 Fe2 Fe1 2_466 2_566 151.76(10)
Fe6 Fe2 Fe3 2_466 2_566 116.84(9)
Fe6 Fe2 Fe3 2_466 . 144.68(11)
Fe6 Fe2 Fe3 2_466 2_466 58.84(7)
Fe6 Fe2 Fe4 2_466 2_566 61.73(8)
Fe7 Fe2 Fe1 6_655 . 147.48(10)
Fe7 Fe2 Fe1 2_566 2_566 58.12(7)
Fe7 Fe2 Fe1 2_566 2_466 90.16(8)
Fe7 Fe2 Fe1 6_655 2_566 114.03(9)
Fe7 Fe2 Fe1 2_566 . 144.24(10)
Fe7 Fe2 Fe1 6_655 2_466 60.03(7)
Fe7 Fe2 Fe3 2_566 2_566 103.75(9)
Fe7 Fe2 Fe3 6_655 2_466 87.33(8)
Fe7 Fe2 Fe3 6_655 . 110.03(10)
Fe7 Fe2 Fe3 2_566 . 89.82(9)
Fe7 Fe2 Fe3 2_566 2_466 141.02(10)
Fe7 Fe2 Fe3 6_655 2_566 150.22(9)
Fe7 Fe2 Fe4 2_566 2_566 57.16(9)
Fe7 Fe2 Fe4 6_655 2_566 61.09(7)
Fe7 Fe2 Fe6 2_566 2_466 104.08(10)
Fe7 Fe2 Fe6 6_655 2_466 56.97(9)
Fe8 Fe2 Fe1 2_566 2_466 139.90(10)
Fe8 Fe2 Fe1 2_566 . 89.83(9)
Fe8 Fe2 Fe1 2_566 2_566 106.37(9)
Fe8 Fe2 Fe3 2_566 2_566 60.11(7)
Fe8 Fe2 Fe3 2_566 2_466 88.78(8)
Fe8 Fe2 Fe3 2_566 . 145.98(10)
Fe8 Fe2 Fe4 2_566 2_566 57.20(8)
Fe8 Fe2 Fe6 2_566 2_466 57.06(8)
Fe8 Fe2 Fe7 2_566 2_566 111.78(10)
Fe8 Fe2 Fe7 2_566 6_655 103.86(10)
C1 Fe2 Fe1 2_566 2_466 148.7(4)
C1 Fe2 Fe1 2_566 . 111.4(4)
C1 Fe2 Fe1 2_566 2_566 47.8(4)
C1 Fe2 Fe3 2_566 . 109.9(4)
C1 Fe2 Fe3 2_566 2_466 153.6(4)
C1 Fe2 Fe3 2_566 2_566 50.2(4)
C1 Fe2 Fe4 2_566 2_566 48.0(4)
C1 Fe2 Fe6 2_566 2_466 105.0(4)
C1 Fe2 Fe7 2_566 2_566 58.9(4)
C1 Fe2 Fe7 2_566 6_655 101.1(4)
C1 Fe2 Fe8 2_566 2_566 65.0(4)
C2 Fe2 Fe1 2_466 . 109.8(4)
C2 Fe2 Fe1 2_466 2_566 71.3(4)
C2 Fe2 Fe1 2_466 2_466 47.1(4)
C2 Fe2 Fe3 2_466 2_566 125.5(4)
C2 Fe2 Fe3 2_466 2_466 103.2(4)
C2 Fe2 Fe3 2_466 . 51.5(4)
C2 Fe2 Fe4 2_466 2_566 102.8(4)
C2 Fe2 Fe6 2_466 2_466 115.7(4)
C2 Fe2 Fe7 2_466 2_566 49.5(4)
C2 Fe2 Fe7 2_466 6_655 61.4(4)
C2 Fe2 Fe8 2_466 2_566 160.0(4)
C2 Fe2 C1 2_466 2_566 102.8(5)
C3 Fe2 Fe1 2_466 2_466 103.1(4)
C3 Fe2 Fe1 2_466 2_566 125.9(4)
C3 Fe2 Fe1 2_466 . 51.1(4)
C3 Fe2 Fe3 2_466 2_566 72.0(4)
C3 Fe2 Fe3 2_466 . 108.9(4)
C3 Fe2 Fe3 2_466 2_466 47.3(4)
C3 Fe2 Fe4 2_466 2_566 103.6(4)
C3 Fe2 Fe6 2_466 2_466 63.6(4)
C3 Fe2 Fe7 2_466 2_566 160.6(4)
C3 Fe2 Fe7 2_466 6_655 118.5(4)
C3 Fe2 Fe8 2_466 2_566 49.3(4)
C3 Fe2 C1 2_466 2_566 108.0(5)
C3 Fe2 C2 2_466 2_466 148.2(5)
Fe5 Fe3 Fe1 . . 145.26(10)
Fe5 Fe3 Fe1 . 2_566 90.28(8)
Fe5 Fe3 Fe1 . 2_466 121.14(9)
Fe6 Fe3 Fe1 . 2_466 139.82(10)
Fe6 Fe3 Fe1 . . 89.84(9)
Fe6 Fe3 Fe1 . 2_566 106.41(9)
Fe6 Fe3 Fe5 . . 57.18(9)
Fe8 Fe3 Fe1 . . 111.84(10)
Fe8 Fe3 Fe1 . 2_466 86.19(9)
Fe8 Fe3 Fe1 . 2_566 151.48(10)
Fe8 Fe3 Fe5 . . 61.41(8)
Fe8 Fe3 Fe6 . . 56.75(8)
Fe9 Fe3 Fe1 1_455 . 147.62(11)
Fe9 Fe3 Fe1 1_455 2_566 114.35(9)
Fe9 Fe3 Fe1 1_455 2_466 60.31(8)
Fe9 Fe3 Fe5 1_455 . 60.83(8)
Fe9 Fe3 Fe6 1_455 . 103.42(11)
Fe9 Fe3 Fe8 1_455 . 56.63(9)
Fe11 Fe3 Fe1 . 2_466 90.14(8)
Fe11 Fe3 Fe1 . 2_566 58.32(7)
Fe11 Fe3 Fe1 . . 144.31(11)
Fe11 Fe3 Fe5 . . 57.12(9)
Fe11 Fe3 Fe6 . . 111.78(10)
Fe11 Fe3 Fe8 . . 103.81(10)
Fe11 Fe3 Fe9 . 1_455 56.51(7)
C1 Fe3 Fe1 . . 51.2(4)
C1 Fe3 Fe1 . 2_566 125.7(4)
C1 Fe3 Fe1 . 2_466 103.2(4)
C1 Fe3 Fe5 . . 103.4(4)
C1 Fe3 Fe6 . . 49.1(4)
C1 Fe3 Fe8 . . 63.6(4)
C1 Fe3 Fe9 . 1_455 118.2(4)
C1 Fe3 Fe11 . . 160.4(4)
C2 Fe3 Fe1 2_466 . 109.5(4)
C2 Fe3 Fe1 2_466 2_566 71.2(4)
C2 Fe3 Fe1 2_466 2_466 47.2(4)
C2 Fe3 Fe5 2_466 . 103.1(4)
C2 Fe3 Fe6 2_466 . 160.3(4)
C2 Fe3 Fe8 2_466 . 116.2(4)
C2 Fe3 Fe9 2_466 1_455 62.2(4)
C2 Fe3 Fe11 2_466 . 49.7(4)
C2 Fe3 C1 2_466 . 148.2(5)
C3 Fe3 Fe1 . 2_466 148.9(4)
C3 Fe3 Fe1 . 2_566 47.5(4)
C3 Fe3 Fe1 . . 110.9(4)
C3 Fe3 Fe5 . . 48.5(4)
C3 Fe3 Fe6 . . 65.2(4)
C3 Fe3 Fe8 . . 105.1(4)
C3 Fe3 Fe9 . 1_455 101.5(4)
C3 Fe3 Fe11 . . 59.3(4)
C3 Fe3 C1 . . 107.7(5)
C3 Fe3 C2 . 2_466 102.9(5)
Fe6 Fe4 Fe1 . 5_676 104.23(9)
Fe6 Fe4 Fe1 1_455 5_676 139.57(10)
Fe7 Fe4 Fe1 5_676 5_676 57.57(8)
Fe7 Fe4 Fe1 5_576 5_676 89.17(9)
Fe7 Fe4 Fe1 . 5_676 61.68(8)
Fe7 Fe4 Fe6 5_576 . 148.79(12)
Fe7 Fe4 Fe6 5_676 1_455 149.76(11)
Fe7 Fe4 Fe6 5_676 . 56.45(8)
Fe7 Fe4 Fe6 . . 104.51(10)
Fe7 Fe4 Fe6 . 1_455 105.51(10)
Fe7 Fe4 Fe6 5_576 1_455 55.86(8)
Fe8 Fe4 Fe1 . 5_676 162.85(9)
Fe8 Fe4 Fe6 . . 58.62(8)
Fe8 Fe4 Fe6 . 1_455 57.58(8)
Fe8 Fe4 Fe7 . 5_676 107.65(9)
Fe8 Fe4 Fe7 . . 119.49(11)
Fe8 Fe4 Fe7 . 5_576 105.78(9)
Fe9 Fe4 Fe1 6_765 5_676 61.87(8)
Fe9 Fe4 Fe6 6_765 . 104.55(11)
Fe9 Fe4 Fe6 6_765 1_455 105.82(10)
Fe9 Fe4 Fe7 6_765 5_676 104.38(9)
Fe9 Fe4 Fe7 6_765 . 120.93(12)
Fe9 Fe4 Fe7 6_765 5_576 106.62(9)
Fe9 Fe4 Fe8 6_765 . 119.57(13)
Fe11 Fe4 Fe1 6_665 5_676 89.10(9)
Fe11 Fe4 Fe1 6_765 5_676 57.61(8)
Fe11 Fe4 Fe6 6_765 1_455 150.15(14)
Fe11 Fe4 Fe6 6_665 1_455 56.14(8)
Fe11 Fe4 Fe6 6_765 . 56.51(8)
Fe11 Fe4 Fe6 6_665 . 149.07(14)
Fe11 Fe4 Fe7 6_665 . 106.38(10)
Fe11 Fe4 Fe7 6_665 5_676 146.34(11)
Fe11 Fe4 Fe7 6_765 . 104.30(10)
Fe11 Fe4 Fe7 6_665 5_576 56.72(8)
Fe11 Fe4 Fe7 6_765 5_576 146.46(11)
Fe11 Fe4 Fe7 6_765 5_676 55.22(8)
Fe11 Fe4 Fe8 6_765 . 107.75(11)
Fe11 Fe4 Fe8 6_665 . 106.00(11)
Fe11 Fe4 Fe9 6_665 6_765 57.18(7)
Fe11 Fe4 Fe9 6_765 6_765 56.04(7)
Fe13 Fe4 Fe1 3_655 5_676 123.20(11)
Fe13 Fe4 Fe6 3_655 . 90.29(11)
Fe13 Fe4 Fe6 3_655 1_455 59.59(10)
Fe13 Fe4 Fe7 3_655 . 163.04(10)
Fe13 Fe4 Fe7 3_655 5_576 105.94(10)
Fe13 Fe4 Fe7 3_655 5_676 140.94(11)
Fe13 Fe4 Fe8 3_655 . 61.38(9)
Fe13 Fe4 Fe9 3_655 6_765 61.33(9)
Fe13 Fe4 Fe11 3_655 6_765 90.69(11)
Fe13 Fe4 Fe11 3_655 6_665 59.46(10)
C1 Fe4 Fe1 . 5_676 102.1(4)
C1 Fe4 Fe6 . . 50.0(4)
C1 Fe4 Fe6 . 1_455 103.5(4)
C1 Fe4 Fe7 . . 61.3(4)
C1 Fe4 Fe7 . 5_576 100.1(4)
C1 Fe4 Fe7 . 5_676 47.8(4)
C1 Fe4 Fe8 . . 67.6(4)
C1 Fe4 Fe9 . 6_765 148.1(4)
C1 Fe4 Fe11 . 6_665 154.5(4)
C1 Fe4 Fe11 . 6_765 92.1(4)
C1 Fe4 Fe13 . 3_655 127.1(4)
C2 Fe4 Fe1 5_676 5_676 47.5(4)
C2 Fe4 Fe6 5_676 . 151.8(4)
C2 Fe4 Fe6 5_676 1_455 92.0(4)
C2 Fe4 Fe7 5_676 5_676 99.0(4)
C2 Fe4 Fe7 5_676 5_576 48.6(4)
C2 Fe4 Fe7 5_676 . 64.7(4)
C2 Fe4 Fe8 5_676 . 149.6(4)
C2 Fe4 Fe9 5_676 6_765 65.4(4)
C2 Fe4 Fe11 5_676 6_665 48.9(4)
C2 Fe4 Fe11 5_676 6_765 99.3(4)
C2 Fe4 Fe13 5_676 3_655 105.6(4)
C2 Fe4 C1 5_676 . 125.9(6)
Fe6 Fe5 Fe3 . . 61.34(10)
Fe8 Fe5 Fe3 1_655 . 90.19(11)
Fe8 Fe5 Fe3 . . 59.81(9)
Fe8 Fe5 Fe6 1_655 . 59.03(8)
Fe8 Fe5 Fe6 . . 57.44(8)
Fe9 Fe5 Fe3 . . 90.53(11)
Fe9 Fe5 Fe3 1_455 . 59.84(9)
Fe9 Fe5 Fe6 . . 107.75(11)
Fe9 Fe5 Fe6 1_455 . 105.79(11)
Fe9 Fe5 Fe8 1_455 . 55.85(8)
Fe9 Fe5 Fe8 . 1_655 56.06(8)
Fe9 Fe5 Fe8 . . 150.20(14)
Fe9 Fe5 Fe8 1_455 1_655 149.40(15)
Fe10 Fe5 Fe3 . . 163.25(10)
Fe10 Fe5 Fe3 8_556 . 106.31(10)
Fe10 Fe5 Fe3 8_656 . 140.60(11)
Fe10 Fe5 Fe6 8_556 . 105.52(10)
Fe10 Fe5 Fe6 8_656 . 107.46(10)
Fe10 Fe5 Fe6 . . 120.67(13)
Fe10 Fe5 Fe8 8_656 . 149.56(12)
Fe10 Fe5 Fe8 . 1_655 105.02(10)
Fe10 Fe5 Fe8 8_556 1_655 148.72(12)
Fe10 Fe5 Fe8 . . 106.06(10)
Fe10 Fe5 Fe8 8_556 . 55.85(8)
Fe10 Fe5 Fe8 8_656 1_655 56.01(8)
Fe10 Fe5 Fe9 . 1_455 105.51(11)
Fe10 Fe5 Fe9 8_556 1_455 56.55(8)
Fe10 Fe5 Fe9 8_556 . 146.71(12)
Fe10 Fe5 Fe9 . . 103.68(10)
Fe10 Fe5 Fe9 8_656 1_455 146.75(12)
Fe10 Fe5 Fe9 8_656 . 55.17(8)
Fe11 Fe5 Fe3 . . 61.15(9)
Fe11 Fe5 Fe6 . . 119.55(14)
Fe11 Fe5 Fe8 . . 105.61(11)
Fe11 Fe5 Fe8 . 1_655 104.54(11)
Fe11 Fe5 Fe9 . 1_455 57.38(8)
Fe11 Fe5 Fe9 . . 56.44(8)
Fe11 Fe5 Fe10 . 8_656 104.79(10)
Fe11 Fe5 Fe10 . 8_556 106.69(10)
Fe11 Fe5 Fe10 . . 119.78(13)
Fe12 Fe5 Fe3 . . 123.04(11)
Fe12 Fe5 Fe6 . . 162.81(11)
Fe12 Fe5 Fe8 . 1_655 103.77(10)
Fe12 Fe5 Fe8 . . 139.75(11)
Fe12 Fe5 Fe9 . . 57.49(9)
Fe12 Fe5 Fe9 . 1_455 89.37(10)
Fe12 Fe5 Fe10 . . 60.71(9)
Fe12 Fe5 Fe10 . 8_556 89.49(10)
Fe12 Fe5 Fe10 . 8_656 57.79(8)
Fe12 Fe5 Fe11 . . 61.89(9)
Fe14 Fe5 Fe3 6_765 . 111.45(11)
Fe14 Fe5 Fe6 6_765 . 61.17(10)
Fe14 Fe5 Fe8 6_765 1_655 90.24(10)
Fe14 Fe5 Fe8 6_765 . 59.43(9)
Fe14 Fe5 Fe9 6_765 1_455 105.68(10)
Fe14 Fe5 Fe9 6_765 . 140.51(11)
Fe14 Fe5 Fe10 6_765 . 62.44(9)
Fe14 Fe5 Fe10 6_765 8_656 90.26(10)
Fe14 Fe5 Fe10 6_765 8_556 59.19(9)
Fe14 Fe5 Fe11 6_765 . 163.04(10)
Fe14 Fe5 Fe12 6_765 . 123.15(13)
C3 Fe5 Fe3 . . 48.5(4)
C3 Fe5 Fe6 . . 67.6(4)
C3 Fe5 Fe8 . 1_655 49.9(4)
C3 Fe5 Fe8 . . 103.6(4)
C3 Fe5 Fe9 . . 48.0(4)
C3 Fe5 Fe9 . 1_455 100.6(4)
C3 Fe5 Fe10 . . 148.1(4)
C3 Fe5 Fe10 . 8_556 154.7(4)
C3 Fe5 Fe10 . 8_656 92.1(4)
C3 Fe5 Fe11 . . 61.5(4)
C3 Fe5 Fe12 . . 102.2(4)
C3 Fe5 Fe14 . 6_765 126.8(4)
C5 Fe5 C4 6_765 . 126.5(7)
Fe4 Fe6 Fe3 . . 91.57(10)
Fe4 Fe6 Fe3 1_655 . 119.47(11)
Fe5 Fe6 Fe3 . . 61.48(9)
Fe5 Fe6 Fe4 . . 124.01(10)
Fe5 Fe6 Fe4 . 1_655 119.80(10)
Fe7 Fe6 Fe3 5_676 . 90.85(11)
Fe7 Fe6 Fe4 5_676 1_655 61.29(8)
Fe7 Fe6 Fe4 5_676 . 64.42(9)
Fe7 Fe6 Fe5 5_676 . 149.71(14)
Fe8 Fe6 Fe3 1_655 . 92.22(9)
Fe8 Fe6 Fe3 . . 62.26(8)
Fe8 Fe6 Fe4 . . 59.02(8)
Fe8 Fe6 Fe4 . 1_655 175.22(12)
Fe8 Fe6 Fe4 1_655 . 173.47(11)
Fe8 Fe6 Fe4 1_655 1_655 57.28(8)
Fe8 Fe6 Fe5 . . 64.98(8)
Fe8 Fe6 Fe5 1_655 . 62.52(8)
Fe8 Fe6 Fe7 1_655 5_676 110.20(10)
Fe8 Fe6 Fe7 . 5_676 114.85(10)
Fe11 Fe6 Fe3 6_765 . 147.89(14)
Fe11 Fe6 Fe4 6_765 . 64.55(8)
Fe11 Fe6 Fe4 6_765 1_655 60.95(7)
Fe11 Fe6 Fe5 6_765 . 149.55(15)
Fe11 Fe6 Fe7 6_765 5_676 60.22(10)
Fe11 Fe6 Fe8 6_765 1_655 109.88(9)
Fe11 Fe6 Fe8 6_765 . 115.01(10)
Fe13 Fe6 Fe3 3_755 . 150.22(12)
Fe13 Fe6 Fe4 3_755 1_655 58.38(9)
Fe13 Fe6 Fe4 3_755 . 116.56(12)
Fe13 Fe6 Fe5 3_755 . 92.78(11)
Fe13 Fe6 Fe7 3_755 5_676 109.43(11)
Fe13 Fe6 Fe8 3_755 . 122.71(12)
Fe13 Fe6 Fe8 3_755 1_655 60.81(9)
Fe13 Fe6 Fe11 3_755 6_765 60.68(9)
Fe14 Fe6 Fe3 6_765 . 111.80(11)
Fe14 Fe6 Fe4 6_765 1_655 119.49(12)
Fe14 Fe6 Fe4 6_765 . 91.15(11)
Fe14 Fe6 Fe5 6_765 . 61.47(10)
Fe14 Fe6 Fe7 6_765 5_676 147.62(13)
Fe14 Fe6 Fe8 6_765 . 61.92(9)
Fe14 Fe6 Fe8 6_765 1_655 92.38(11)
Fe14 Fe6 Fe11 6_765 6_765 90.87(12)
Fe14 Fe6 Fe13 6_765 3_755 61.12(10)
C1 Fe6 Fe3 . . 50.9(4)
C1 Fe6 Fe4 . . 48.4(4)
C1 Fe6 Fe4 . 1_655 110.0(4)
C1 Fe6 Fe5 . . 109.2(4)
C1 Fe6 Fe7 . 5_676 51.6(4)
C1 Fe6 Fe8 . 1_655 131.9(4)
C1 Fe6 Fe8 . . 67.2(4)
C1 Fe6 Fe11 . 6_765 97.4(4)
C1 Fe6 Fe13 . 3_755 157.9(4)
C1 Fe6 Fe14 . 6_765 127.0(4)
C3 Fe6 Fe3 . . 45.1(3)
C3 Fe6 Fe4 . . 136.6(3)
C3 Fe6 Fe4 . 1_655 89.5(3)
C3 Fe6 Fe5 . . 46.2(3)
C3 Fe6 Fe7 . 5_676 105.9(3)
C3 Fe6 Fe8 . 1_655 47.1(3)
C3 Fe6 Fe8 . . 94.4(3)
C3 Fe6 Fe11 . 6_765 150.4(3)
C3 Fe6 Fe13 . 3_755 106.6(3)
C3 Fe6 Fe14 . 6_765 106.4(3)
C3 Fe6 C1 . . 91.2(5)
C6 Fe6 C5 6_765 6_765 76.3(8)
Fe4 Fe7 Fe1 . 5_676 61.84(8)
Fe4 Fe7 Fe1 5_576 5_676 119.99(10)
Fe4 Fe7 Fe1 . . 95.91(10)
Fe4 Fe7 Fe1 5_676 5_676 89.55(8)
Fe4 Fe7 Fe1 5_676 . 59.72(8)
Fe4 Fe7 Fe1 5_576 . 115.32(10)
Fe6 Fe7 Fe1 5_676 5_676 88.99(10)
Fe6 Fe7 Fe1 5_676 . 108.22(11)
Fe6 Fe7 Fe4 5_676 5_676 59.13(8)
Fe6 Fe7 Fe4 5_676 5_576 62.85(9)
Fe6 Fe7 Fe4 5_676 . 149.64(13)
Fe7 Fe7 Fe1 5_676 5_676 60.77(10)
Fe7 Fe7 Fe1 5_576 . 124.39(14)
Fe7 Fe7 Fe1 5_676 . 63.06(10)
Fe7 Fe7 Fe1 5_576 5_676 93.52(13)
Fe7 Fe7 Fe4 5_676 5_576 170.31(18)
Fe7 Fe7 Fe4 5_676 . 66.53(12)
Fe7 Fe7 Fe4 5_576 . 64.78(12)
Fe7 Fe7 Fe4 5_676 5_676 57.44(10)
Fe7 Fe7 Fe4 5_576 5_676 170.96(17)
Fe7 Fe7 Fe4 5_576 5_576 58.11(10)
Fe7 Fe7 Fe6 5_576 5_676 112.38(14)
Fe7 Fe7 Fe6 5_676 5_676 108.02(13)
Fe11 Fe7 Fe1 2_466 5_676 145.51(12)
Fe11 Fe7 Fe1 2_466 . 60.89(8)
Fe11 Fe7 Fe4 2_466 5_576 61.43(8)
Fe11 Fe7 Fe4 2_466 5_676 62.56(8)
Fe11 Fe7 Fe4 2_466 . 150.34(13)
Fe11 Fe7 Fe6 2_466 5_676 60.02(10)
C1 Fe7 Fe1 . . 48.1(3)
C1 Fe7 Fe1 5_676 5_676 49.0(4)
C1 Fe7 Fe1 . 5_676 93.0(3)
C1 Fe7 Fe1 5_676 . 102.4(4)
C1 Fe7 Fe4 . . 47.8(3)
C1 Fe7 Fe4 5_676 5_676 45.9(4)
C1 Fe7 Fe4 5_676 5_576 111.0(4)
C1 Fe7 Fe4 5_676 . 106.7(4)
C1 Fe7 Fe4 . 5_576 137.1(3)
C1 Fe7 Fe4 . 5_676 92.0(4)
C1 Fe7 Fe6 . 5_676 151.1(4)
C1 Fe7 Fe6 5_676 5_676 51.1(4)
C1 Fe7 Fe11 . 2_466 107.0(3)
C1 Fe7 Fe11 5_676 2_466 96.9(4)
C2 Fe7 Fe1 5_676 . 142.8(3)
C2 Fe7 Fe1 1_455 5_676 158.1(4)
C2 Fe7 Fe1 5_676 5_676 45.2(3)
C2 Fe7 Fe1 1_455 . 74.4(4)
C2 Fe7 Fe4 5_676 5_676 134.5(3)
C2 Fe7 Fe4 1_455 5_576 47.1(4)
C2 Fe7 Fe4 1_455 . 107.6(4)
C2 Fe7 Fe4 5_676 . 46.9(3)
C2 Fe7 Fe4 1_455 5_676 111.6(4)
C2 Fe7 Fe4 5_676 5_576 91.4(3)
C2 Fe7 Fe6 5_676 5_676 106.9(3)
C2 Fe7 Fe6 1_455 5_676 96.7(4)
C2 Fe7 Fe11 1_455 2_466 51.1(4)
C2 Fe7 Fe11 5_676 2_466 152.7(3)
C2 Fe7 C1 1_455 5_676 145.8(6)
C2 Fe7 C1 1_455 . 92.1(5)
C2 Fe7 C1 5_676 . 94.7(5)
C2 Fe7 C1 5_676 5_676 90.3(5)
Fe4 Fe8 Fe3 . . 92.72(10)
Fe5 Fe8 Fe3 . . 58.78(8)
Fe5 Fe8 Fe3 1_455 . 116.72(11)
Fe5 Fe8 Fe4 . . 119.93(10)
Fe5 Fe8 Fe4 1_455 . 123.59(10)
Fe6 Fe8 Fe3 1_455 . 122.47(11)
Fe6 Fe8 Fe3 . . 60.99(8)
Fe6 Fe8 Fe4 1_455 . 65.14(8)
Fe6 Fe8 Fe4 . . 62.36(8)
Fe6 Fe8 Fe5 . 1_455 174.05(11)
Fe6 Fe8 Fe5 1_455 1_455 58.45(8)
Fe6 Fe8 Fe5 1_455 . 174.93(11)
Fe6 Fe8 Fe5 . . 57.57(9)
Fe9 Fe8 Fe3 1_455 . 61.40(8)
Fe9 Fe8 Fe4 1_455 . 150.00(13)
Fe9 Fe8 Fe5 1_455 1_455 64.21(8)
Fe9 Fe8 Fe5 1_455 . 61.47(8)
Fe9 Fe8 Fe6 1_455 1_455 114.27(9)
Fe9 Fe8 Fe6 1_455 . 110.75(10)
Fe10 Fe8 Fe3 8_556 . 110.25(10)
Fe10 Fe8 Fe4 8_556 . 149.20(13)
Fe10 Fe8 Fe5 8_556 1_455 64.48(9)
Fe10 Fe8 Fe5 8_556 . 61.64(8)
Fe10 Fe8 Fe6 8_556 1_455 114.22(10)
Fe10 Fe8 Fe6 8_556 . 110.60(10)
Fe10 Fe8 Fe9 8_556 1_455 60.44(10)
Fe13 Fe8 Fe3 3_655 . 150.21(11)
Fe13 Fe8 Fe4 3_655 . 61.19(9)
Fe13 Fe8 Fe5 3_655 . 119.80(11)
Fe13 Fe8 Fe5 3_655 1_455 91.13(10)
Fe13 Fe8 Fe6 3_655 1_455 61.96(9)
Fe13 Fe8 Fe6 3_655 . 92.29(10)
Fe13 Fe8 Fe9 3_655 1_455 147.46(12)
Fe13 Fe8 Fe10 3_655 8_556 90.55(10)
Fe14 Fe8 Fe3 6_765 . 110.07(10)
Fe14 Fe8 Fe4 6_765 . 92.50(10)
Fe14 Fe8 Fe5 6_765 . 58.85(9)
Fe14 Fe8 Fe5 6_765 1_455 116.86(12)
Fe14 Fe8 Fe6 6_765 1_455 122.56(11)
Fe14 Fe8 Fe6 6_765 . 60.99(9)
Fe14 Fe8 Fe9 6_765 1_455 109.85(11)
Fe14 Fe8 Fe10 6_765 8_556 60.97(9)
Fe14 Fe8 Fe13 6_765 3_655 60.96(9)
C1 Fe8 Fe3 . . 46.9(3)
C1 Fe8 Fe4 . . 45.8(3)
C1 Fe8 Fe5 . . 89.9(3)
C1 Fe8 Fe5 . 1_455 136.2(3)
C1 Fe8 Fe6 . 1_455 94.1(3)
C1 Fe8 Fe6 . . 47.1(3)
C1 Fe8 Fe9 . 1_455 106.7(3)
C1 Fe8 Fe10 . 8_556 151.5(3)
C1 Fe8 Fe13 . 3_655 105.8(3)
C1 Fe8 Fe14 . 6_765 106.6(3)
C3 Fe8 Fe3 1_455 . 72.8(4)
C3 Fe8 Fe4 1_455 . 108.6(4)
C3 Fe8 Fe5 1_455 . 110.2(4)
C3 Fe8 Fe5 1_455 1_455 48.6(4)
C3 Fe8 Fe6 1_455 . 131.5(4)
C3 Fe8 Fe6 1_455 1_455 66.7(4)
C3 Fe8 Fe9 1_455 1_455 51.8(4)
C3 Fe8 Fe10 1_455 8_556 97.9(4)
C3 Fe8 Fe13 1_455 3_655 126.7(4)
C3 Fe8 Fe14 1_455 6_765 158.7(4)
C3 Fe8 C1 1_455 . 90.8(5)
C8 Fe8 C7 3_655 3_655 77.2(7)
Fe3 Fe9 Fe1 1_655 2_566 60.30(8)
Fe4 Fe9 Fe1 6_755 2_566 61.58(9)
Fe4 Fe9 Fe3 6_755 1_655 93.51(10)
Fe5 Fe9 Fe1 1_655 2_566 119.63(12)
Fe5 Fe9 Fe1 . 2_566 89.50(10)
Fe5 Fe9 Fe3 . 1_655 113.44(11)
Fe5 Fe9 Fe3 1_655 1_655 59.33(8)
Fe5 Fe9 Fe4 1_655 6_755 122.40(10)
Fe5 Fe9 Fe4 . 6_755 123.78(9)
Fe8 Fe9 Fe1 1_655 2_566 89.14(10)
Fe8 Fe9 Fe3 1_655 1_655 61.97(8)
Fe8 Fe9 Fe4 1_655 6_755 149.39(14)
Fe8 Fe9 Fe5 1_655 1_655 62.69(8)
Fe8 Fe9 Fe5 1_655 . 59.74(8)
Fe10 Fe9 Fe1 8_656 2_566 145.42(11)
Fe10 Fe9 Fe3 8_656 1_655 110.26(10)
Fe10 Fe9 Fe4 8_656 6_755 150.74(13)
Fe10 Fe9 Fe5 8_656 1_655 61.90(9)
Fe10 Fe9 Fe5 8_656 . 62.67(9)
Fe10 Fe9 Fe8 8_656 1_655 59.87(9)
Fe11 Fe9 Fe1 . 2_566 60.66(8)
Fe11 Fe9 Fe1 1_655 2_566 92.91(10)
Fe11 Fe9 Fe3 1_655 1_655 61.17(8)
Fe11 Fe9 Fe3 . 1_655 120.13(11)
Fe11 Fe9 Fe4 . 6_755 66.51(8)
Fe11 Fe9 Fe4 1_655 6_755 64.37(8)
Fe11 Fe9 Fe5 . 1_655 170.69(11)
Fe11 Fe9 Fe5 . . 57.26(8)
Fe11 Fe9 Fe5 1_655 1_655 58.03(8)
Fe11 Fe9 Fe5 1_655 . 171.43(11)
Fe11 Fe9 Fe8 1_655 1_655 112.05(9)
Fe11 Fe9 Fe8 . 1_655 108.40(9)
Fe11 Fe9 Fe10 1_655 8_656 111.90(9)
Fe11 Fe9 Fe10 . 8_656 112.05(9)
Fe12 Fe9 Fe1 . 2_566 123.88(10)
Fe12 Fe9 Fe3 . 1_655 170.67(12)
Fe12 Fe9 Fe4 . 6_755 95.77(10)
Fe12 Fe9 Fe5 . . 60.04(9)
Fe12 Fe9 Fe5 . 1_655 115.78(13)
Fe12 Fe9 Fe8 . 1_655 108.90(11)
Fe12 Fe9 Fe10 . 8_656 61.27(9)
Fe12 Fe9 Fe11 . . 63.22(9)
Fe12 Fe9 Fe11 . 1_655 124.35(11)
Fe13 Fe9 Fe1 8_656 2_566 122.75(11)
Fe13 Fe9 Fe3 8_656 1_655 122.85(11)
Fe13 Fe9 Fe4 8_656 6_755 61.17(9)
Fe13 Fe9 Fe5 8_656 1_655 90.60(10)
Fe13 Fe9 Fe5 8_656 . 123.33(12)
Fe13 Fe9 Fe8 8_656 1_655 146.73(12)
Fe13 Fe9 Fe10 8_656 8_656 90.92(10)
Fe13 Fe9 Fe11 8_656 . 96.72(10)
Fe13 Fe9 Fe11 8_656 1_655 61.68(9)
Fe13 Fe9 Fe12 8_656 . 63.29(9)
C2 Fe9 Fe1 2_566 2_566 44.9(3)
C2 Fe9 Fe3 2_566 1_655 47.0(3)
C2 Fe9 Fe4 2_566 6_755 46.5(3)
C2 Fe9 Fe5 2_566 1_655 91.2(3)
C2 Fe9 Fe5 2_566 . 134.1(3)
C2 Fe9 Fe8 2_566 1_655 106.8(3)
C2 Fe9 Fe10 2_566 8_656 153.0(3)
C2 Fe9 Fe11 2_566 1_655 48.1(3)
C2 Fe9 Fe11 2_566 . 94.2(3)
C2 Fe9 Fe12 2_566 . 142.3(3)
C2 Fe9 Fe13 2_566 8_656 92.4(3)
C3 Fe9 Fe1 . 2_566 48.6(4)
C3 Fe9 Fe3 . 1_655 73.1(4)
C3 Fe9 Fe4 . 6_755 106.1(4)
C3 Fe9 Fe5 . 1_655 111.1(4)
C3 Fe9 Fe5 . . 46.5(4)
C3 Fe9 Fe8 . 1_655 51.6(4)
C3 Fe9 Fe10 . 8_656 97.3(4)
C3 Fe9 Fe11 . 1_655 131.6(4)
C3 Fe9 Fe11 . . 61.4(4)
C3 Fe9 Fe12 . . 103.2(4)
C3 Fe9 Fe13 . 8_656 158.1(4)
C3 Fe9 C2 . 2_566 89.5(5)
C6 Fe9 C4 . 1_655 77.8(8)
C9 Fe9 C7 8_656 8_656 77.2(8)
Fe8 Fe10 Fe5 8_656 8_656 62.50(9)
Fe8 Fe10 Fe5 8_656 . 150.13(13)
Fe8 Fe10 Fe5 8_656 8_556 59.51(8)
Fe9 Fe10 Fe5 8_556 8_556 62.16(8)
Fe9 Fe10 Fe5 8_556 . 150.05(13)
Fe9 Fe10 Fe5 8_556 8_656 61.55(8)
Fe9 Fe10 Fe8 8_556 8_656 59.69(10)
Fe10 Fe10 Fe5 8_556 8_656 170.29(17)
Fe10 Fe10 Fe5 8_556 . 64.93(12)
Fe10 Fe10 Fe5 8_556 8_556 57.22(9)
Fe10 Fe10 Fe5 8_656 8_556 171.17(17)
Fe10 Fe10 Fe5 8_656 8_656 58.11(9)
Fe10 Fe10 Fe5 8_656 . 66.66(13)
Fe10 Fe10 Fe8 8_656 8_656 112.86(11)
Fe10 Fe10 Fe8 8_556 8_656 109.04(10)
Fe10 Fe10 Fe9 8_656 8_556 110.76(10)
Fe10 Fe10 Fe9 8_556 8_556 110.65(10)
Fe12 Fe10 Fe5 . 8_556 121.50(11)
Fe12 Fe10 Fe5 8_556 8_656 114.84(11)
Fe12 Fe10 Fe5 8_556 8_556 59.66(8)
Fe12 Fe10 Fe5 . 8_656 90.74(9)
Fe12 Fe10 Fe5 . . 62.59(9)
Fe12 Fe10 Fe5 8_556 . 94.73(10)
Fe12 Fe10 Fe8 . 8_656 145.63(12)
Fe12 Fe10 Fe8 8_556 8_656 108.18(11)
Fe12 Fe10 Fe9 8_556 8_556 60.53(9)
Fe12 Fe10 Fe9 . 8_556 89.38(10)
Fe12 Fe10 Fe10 8_556 8_556 61.84(7)
Fe12 Fe10 Fe10 . 8_556 95.08(11)
Fe14 Fe10 Fe5 3_755 8_656 59.36(8)
Fe14 Fe10 Fe5 3_755 . 95.56(11)
Fe14 Fe10 Fe5 6_765 . 60.86(9)
Fe14 Fe10 Fe5 3_755 8_556 113.34(11)
Fe14 Fe10 Fe5 6_765 8_556 89.32(9)
Fe14 Fe10 Fe5 6_765 8_656 121.41(11)
Fe14 Fe10 Fe8 6_765 8_656 90.15(10)
Fe14 Fe10 Fe8 3_755 8_656 61.79(9)
Fe14 Fe10 Fe9 6_765 8_556 145.63(12)
Fe14 Fe10 Fe9 3_755 8_556 109.92(12)
Fe14 Fe10 Fe10 6_765 8_556 61.11(8)
Fe14 Fe10 Fe10 3_755 8_556 122.25(8)
Fe14 Fe10 Fe12 6_765 . 123.45(12)
Fe14 Fe10 Fe12 6_765 8_556 122.96(10)
Fe14 Fe10 Fe12 3_755 8_556 169.66(14)
Fe14 Fe10 Fe12 3_755 . 124.54(10)
C5 Fe10 C4 6_765 8_656 113.3(7)
C5 Fe10 C4 6_765 . 94.5(7)
C5 Fe10 C4 3_655 . 111.8(7)
C5 Fe10 C4 3_655 8_656 145.3(8)
Fe3 Fe11 Fe1 . 2_566 63.06(9)
Fe4 Fe11 Fe1 6_655 2_566 115.49(12)
Fe4 Fe11 Fe1 6_755 2_566 59.54(8)
Fe4 Fe11 Fe3 6_655 . 90.85(9)
Fe4 Fe11 Fe3 6_755 . 122.60(11)
Fe5 Fe11 Fe1 . 2_566 95.97(11)
Fe5 Fe11 Fe3 . . 61.73(9)
Fe5 Fe11 Fe4 . 6_655 123.05(9)
Fe5 Fe11 Fe4 . 6_755 123.74(9)
Fe6 Fe11 Fe1 6_755 2_566 107.84(11)
Fe6 Fe11 Fe3 6_755 . 146.45(13)
Fe6 Fe11 Fe4 6_755 6_755 58.94(8)
Fe6 Fe11 Fe4 6_755 6_655 62.91(8)
Fe6 Fe11 Fe5 6_755 . 149.71(15)
Fe7 Fe11 Fe1 2_566 2_566 60.67(8)
Fe7 Fe11 Fe3 2_566 . 90.23(11)
Fe7 Fe11 Fe4 2_566 6_655 61.85(9)
Fe7 Fe11 Fe4 2_566 6_755 62.22(8)
Fe7 Fe11 Fe5 2_566 . 150.52(14)
Fe7 Fe11 Fe6 2_566 6_755 59.76(10)
Fe9 Fe11 Fe1 1_455 2_566 124.79(11)
Fe9 Fe11 Fe1 . 2_566 63.17(8)
Fe9 Fe11 Fe3 . . 96.57(9)
Fe9 Fe11 Fe3 1_455 . 62.32(8)
Fe9 Fe11 Fe4 . 6_755 57.45(8)
Fe9 Fe11 Fe4 . 6_655 170.31(11)
Fe9 Fe11 Fe4 1_455 6_755 171.28(11)
Fe9 Fe11 Fe4 1_455 6_655 58.46(8)
Fe9 Fe11 Fe5 . . 66.29(8)
Fe9 Fe11 Fe5 1_455 . 64.59(8)
Fe9 Fe11 Fe6 . 6_755 107.84(9)
Fe9 Fe11 Fe6 1_455 6_755 112.74(10)
Fe9 Fe11 Fe7 . 2_566 111.72(10)
Fe9 Fe11 Fe7 1_455 2_566 112.17(10)
Fe12 Fe11 Fe1 . 2_566 123.60(10)
Fe12 Fe11 Fe3 . . 123.73(11)
Fe12 Fe11 Fe4 . 6_755 89.16(10)
Fe12 Fe11 Fe4 . 6_655 119.95(12)
Fe12 Fe11 Fe5 . . 61.99(10)
Fe12 Fe11 Fe6 . 6_755 88.84(11)
Fe12 Fe11 Fe7 . 2_566 144.90(12)
Fe12 Fe11 Fe9 . 1_455 93.41(10)
Fe12 Fe11 Fe9 . . 60.44(9)
Fe13 Fe11 Fe1 8_556 2_566 169.57(12)
Fe13 Fe11 Fe3 8_556 . 124.05(10)
Fe13 Fe11 Fe4 8_556 6_755 112.83(11)
Fe13 Fe11 Fe4 8_556 6_655 59.35(9)
Fe13 Fe11 Fe5 8_556 . 94.33(11)
Fe13 Fe11 Fe6 8_556 6_755 61.90(10)
Fe13 Fe11 Fe7 8_556 2_566 110.04(11)
Fe13 Fe11 Fe9 8_556 1_455 61.73(9)
Fe13 Fe11 Fe9 8_556 . 120.17(12)
Fe13 Fe11 Fe12 8_556 . 60.59(10)
C2 Fe11 Fe1 2_466 2_566 74.3(4)
C2 Fe11 Fe3 2_466 . 50.4(4)
C2 Fe11 Fe4 2_466 6_655 47.3(4)
C2 Fe11 Fe4 2_466 6_755 111.2(4)
C2 Fe11 Fe5 2_466 . 108.1(4)
C2 Fe11 Fe6 2_466 6_755 96.4(4)
C2 Fe11 Fe7 2_466 2_566 51.0(4)
C2 Fe11 Fe9 2_466 1_455 65.6(4)
C2 Fe11 Fe9 2_466 . 135.6(4)
C2 Fe11 Fe12 2_466 . 158.8(4)
C2 Fe11 Fe13 2_466 8_556 104.0(4)
C3 Fe11 Fe1 . 2_566 47.8(3)
C3 Fe11 Fe3 . . 46.8(3)
C3 Fe11 Fe4 . 6_655 137.4(3)
C3 Fe11 Fe4 . 6_755 91.5(3)
C3 Fe11 Fe5 . . 48.2(3)
C3 Fe11 Fe6 . 6_755 150.3(3)
C3 Fe11 Fe7 . 2_566 106.5(3)
C3 Fe11 Fe9 . 1_455 96.7(3)
C3 Fe11 Fe9 . . 49.7(3)
C3 Fe11 Fe12 . . 93.3(3)
C3 Fe11 Fe13 . 8_556 142.5(3)
C3 Fe11 C2 . 2_466 92.2(5)
C6 Fe11 C4 . . 76.7(8)
Fe9 Fe12 Fe5 . . 62.47(8)
Fe10 Fe12 Fe5 8_656 . 62.55(8)
Fe10 Fe12 Fe5 . . 56.70(9)
Fe10 Fe12 Fe9 8_656 . 58.20(9)
Fe10 Fe12 Fe9 . . 104.45(11)
Fe11 Fe12 Fe5 . . 56.12(9)
Fe11 Fe12 Fe9 . . 56.35(8)
Fe11 Fe12 Fe10 . 8_656 104.06(11)
Fe11 Fe12 Fe10 . . 110.48(11)
Fe12 Fe12 Fe5 8_656 . 121.73(7)
Fe12 Fe12 Fe5 8_556 . 89.51(7)
Fe12 Fe12 Fe9 8_656 . 86.59(8)
Fe12 Fe12 Fe9 8_556 . 151.55(10)
Fe12 Fe12 Fe10 8_656 . 90.25(10)
Fe12 Fe12 Fe10 8_656 8_656 59.18(7)
Fe12 Fe12 Fe10 8_556 . 58.98(8)
Fe12 Fe12 Fe10 8_556 8_656 114.91(9)
Fe12 Fe12 Fe11 8_556 . 105.10(9)
Fe12 Fe12 Fe11 8_656 . 140.46(12)
Fe13 Fe12 Fe5 8_556 . 89.76(10)
Fe13 Fe12 Fe5 8_656 . 121.37(11)
Fe13 Fe12 Fe5 . . 146.13(12)
Fe13 Fe12 Fe9 8_556 . 114.56(11)
Fe13 Fe12 Fe9 8_656 . 58.91(9)
Fe13 Fe12 Fe9 . . 144.65(13)
Fe13 Fe12 Fe10 8_656 8_656 86.76(10)
Fe13 Fe12 Fe10 8_656 . 140.78(12)
Fe13 Fe12 Fe10 8_556 . 105.76(11)
Fe13 Fe12 Fe10 . . 90.76(10)
Fe13 Fe12 Fe10 . 8_656 109.55(12)
Fe13 Fe12 Fe10 8_556 8_656 151.96(12)
Fe13 Fe12 Fe11 . . 146.27(12)
Fe13 Fe12 Fe11 8_556 . 58.99(9)
Fe13 Fe12 Fe11 8_656 . 89.97(10)
Fe13 Fe12 Fe12 8_656 8_556 148.67(9)
Fe13 Fe12 Fe12 8_556 8_556 56.79(6)
Fe13 Fe12 Fe12 . 8_556 63.02(11)
Fe14 Fe12 Fe5 . . 144.99(12)
Fe14 Fe12 Fe9 . . 108.63(11)
Fe14 Fe12 Fe10 . . 146.84(12)
Fe14 Fe12 Fe10 . 8_656 144.85(13)
Fe14 Fe12 Fe11 . . 90.07(10)
Fe14 Fe12 Fe12 . 8_556 91.30(8)
Fe14 Fe12 Fe13 . . 60.45(9)
Fe14 Fe12 Fe13 . 8_656 60.83(9)
Fe14 Fe12 Fe13 . 8_556 62.10(9)
C6 Fe12 C4 . . 121.2(11)
C6 Fe12 C4 . 8_656 129.9(11)
C9 Fe12 C7 . 8_656 128.2(12)
C9 Fe12 C7 8_556 8_656 103.1(9)
Fe6 Fe13 Fe4 3_745 3_645 62.03(8)
Fe8 Fe13 Fe4 3_645 3_645 57.43(8)
Fe8 Fe13 Fe6 3_645 3_745 57.23(8)
Fe9 Fe13 Fe4 8_556 3_645 57.50(8)
Fe9 Fe13 Fe6 8_556 3_745 104.80(11)
Fe9 Fe13 Fe8 8_556 3_645 112.22(11)
Fe11 Fe13 Fe4 8_656 3_645 61.18(8)
Fe11 Fe13 Fe6 8_656 3_745 57.42(10)
Fe11 Fe13 Fe8 8_656 3_645 104.33(11)
Fe11 Fe13 Fe9 8_656 8_556 56.59(8)
Fe12 Fe13 Fe4 . 3_645 145.06(12)
Fe12 Fe13 Fe4 8_656 3_645 121.60(11)
Fe12 Fe13 Fe4 8_556 3_645 90.17(10)
Fe12 Fe13 Fe6 8_556 3_745 151.99(13)
Fe12 Fe13 Fe6 8_656 3_745 86.29(11)
Fe12 Fe13 Fe6 . 3_745 145.76(14)
Fe12 Fe13 Fe8 8_556 3_645 106.20(11)
Fe12 Fe13 Fe8 8_656 3_645 140.34(12)
Fe12 Fe13 Fe8 . 3_645 145.18(12)
Fe12 Fe13 Fe9 8_556 8_556 57.81(8)
Fe12 Fe13 Fe9 8_656 8_556 90.25(10)
Fe12 Fe13 Fe9 . 8_556 88.93(10)
Fe12 Fe13 Fe11 8_656 8_656 60.42(9)
Fe12 Fe13 Fe11 . 8_656 110.46(11)
Fe12 Fe13 Fe11 8_556 8_656 113.90(10)
Fe14 Fe13 Fe4 . 3_645 146.06(12)
Fe14 Fe13 Fe4 8_556 3_645 89.57(10)
Fe14 Fe13 Fe4 8_656 3_645 120.73(11)
Fe14 Fe13 Fe6 . 3_745 111.29(11)
Fe14 Fe13 Fe6 8_556 3_745 116.67(11)
Fe14 Fe13 Fe6 8_656 3_745 58.71(9)
Fe14 Fe13 Fe8 8_656 3_645 88.81(9)
Fe14 Fe13 Fe8 8_556 3_645 59.75(9)
Fe14 Fe13 Fe8 . 3_645 90.23(10)
Fe14 Fe13 Fe9 . 8_556 143.79(12)
Fe14 Fe13 Fe9 8_556 8_556 103.42(11)
Fe14 Fe13 Fe9 8_656 8_556 141.27(12)
Fe14 Fe13 Fe11 8_656 8_656 87.57(10)
Fe14 Fe13 Fe11 . 8_656 146.76(13)
Fe14 Fe13 Fe11 8_556 8_656 150.00(13)
Fe14 Fe13 Fe12 . . 59.31(9)
Fe14 Fe13 Fe12 8_556 8_656 148.24(12)
Fe14 Fe13 Fe12 8_556 8_556 55.58(9)
Fe14 Fe13 Fe12 8_656 8_556 148.75(12)
Fe14 Fe13 Fe12 . 8_656 89.29(10)
Fe14 Fe13 Fe12 8_556 . 89.34(11)
Fe14 Fe13 Fe12 8_656 . 90.96(11)
Fe14 Fe13 Fe12 . 8_556 89.52(10)
Fe14 Fe13 Fe12 8_656 8_656 56.30(9)
C5 Fe13 C4 8_656 8_656 147.8(8)
C6 Fe13 C4 8_556 8_656 101.3(7)
C6 Fe13 C5 8_556 8_656 104.2(8)
C8 Fe13 C7 . . 126.1(12)
C9 Fe13 C7 . . 117.6(12)
C9 Fe13 C8 . . 108.3(14)
Fe6 Fe14 Fe5 6_755 6_755 57.36(9)
Fe8 Fe14 Fe5 6_755 6_755 61.72(8)
Fe8 Fe14 Fe6 6_755 6_755 57.08(9)
Fe10 Fe14 Fe5 3_745 6_755 61.45(8)
Fe10 Fe14 Fe5 6_755 6_755 56.70(9)
Fe10 Fe14 Fe6 3_745 6_755 104.37(11)
Fe10 Fe14 Fe6 6_755 6_755 111.61(12)
Fe10 Fe14 Fe8 6_755 6_755 103.50(10)
Fe10 Fe14 Fe8 3_745 6_755 57.25(9)
Fe12 Fe14 Fe5 . 6_755 145.61(13)
Fe12 Fe14 Fe6 . 6_755 90.19(11)
Fe12 Fe14 Fe8 . 6_755 112.44(11)
Fe12 Fe14 Fe10 . 3_745 147.55(13)
Fe12 Fe14 Fe10 . 6_755 144.00(12)
Fe13 Fe14 Fe5 8_556 6_755 89.82(10)
Fe13 Fe14 Fe5 8_656 6_755 121.00(11)
Fe13 Fe14 Fe5 . 6_755 144.56(12)
Fe13 Fe14 Fe6 8_556 6_755 60.17(9)
Fe13 Fe14 Fe6 8_656 6_755 88.99(10)
Fe13 Fe14 Fe6 . 6_755 146.71(12)
Fe13 Fe14 Fe8 8_556 6_755 116.95(11)
Fe13 Fe14 Fe8 8_656 6_755 59.29(9)
Fe13 Fe14 Fe8 . 6_755 145.24(13)
Fe13 Fe14 Fe10 . 3_745 108.87(12)
Fe13 Fe14 Fe10 8_656 3_745 87.46(10)
Fe13 Fe14 Fe10 8_556 6_755 103.87(10)
Fe13 Fe14 Fe10 8_656 6_755 140.83(12)
Fe13 Fe14 Fe10 8_556 3_745 150.47(12)
Fe13 Fe14 Fe10 . 6_755 89.00(10)
Fe13 Fe14 Fe12 . . 60.24(9)
Fe13 Fe14 Fe12 8_656 . 63.58(9)
Fe13 Fe14 Fe12 8_556 . 61.60(9)
Fe14 Fe14 Fe5 8_656 6_755 121.22(7)
Fe14 Fe14 Fe5 8_556 6_755 90.56(7)
Fe14 Fe14 Fe6 8_556 6_755 107.32(10)
Fe14 Fe14 Fe6 8_656 6_755 140.39(12)
Fe14 Fe14 Fe8 8_556 6_755 152.18(10)
Fe14 Fe14 Fe8 8_656 6_755 86.39(8)
Fe14 Fe14 Fe10 8_556 6_755 58.18(8)
Fe14 Fe14 Fe10 8_556 3_745 113.39(9)
Fe14 Fe14 Fe10 8_656 3_745 59.77(7)
Fe14 Fe14 Fe10 8_656 6_755 89.85(10)
Fe14 Fe14 Fe12 8_556 . 88.70(8)
Fe14 Fe14 Fe12 8_656 . 90.53(8)
Fe14 Fe14 Fe13 8_556 8_556 56.39(6)
Fe14 Fe14 Fe13 8_556 . 60.74(11)
Fe14 Fe14 Fe13 8_556 8_656 148.23(9)
Fe14 Fe14 Fe13 8_656 8_656 56.50(6)
Fe14 Fe14 Fe13 8_656 . 60.98(11)
Fe14 Fe14 Fe13 8_656 8_556 148.28(9)
C6 Fe14 C5 . 8_656 130.2(11)
C6 Fe14 C5 . . 121.3(11)
C8 Fe14 C7 8_556 8_656 103.5(11)
C8 Fe14 C7 . 8_656 127.6(11)
Fe3 C1 Fe1 . . 76.0(5)
Fe4 C1 Fe1 . . 143.8(7)
Fe4 C1 Fe3 . . 136.1(7)
Fe6 C1 Fe1 . . 128.1(7)
Fe6 C1 Fe3 . . 79.9(5)
Fe6 C1 Fe4 . . 81.6(5)
Fe7 C1 Fe1 . . 72.8(4)
Fe7 C1 Fe1 5_676 . 81.8(5)
Fe7 C1 Fe3 . . 142.1(6)
Fe7 C1 Fe3 5_676 . 127.1(7)
Fe7 C1 Fe4 . . 71.0(4)
Fe7 C1 Fe4 5_676 . 86.3(5)
Fe7 C1 Fe6 . . 137.0(6)
Fe7 C1 Fe6 5_676 . 77.3(5)
Fe8 C1 Fe1 . . 139.6(6)
Fe8 C1 Fe3 . . 69.5(4)
Fe8 C1 Fe4 . . 66.6(4)
Fe8 C1 Fe6 . . 65.7(4)
Fe8 C1 Fe7 . 5_676 136.3(6)
Fe8 C1 Fe7 . . 126.4(6)
Fe3 C2 Fe1 2_566 . 83.2(5)
Fe4 C2 Fe1 5_676 . 84.8(5)
Fe4 C2 Fe3 5_676 2_566 138.9(8)
Fe7 C2 Fe1 5_676 . 73.1(4)
Fe7 C2 Fe1 1_655 . 139.8(8)
Fe7 C2 Fe3 1_655 2_566 127.9(7)
Fe7 C2 Fe3 5_676 2_566 142.3(6)
Fe7 C2 Fe4 5_676 5_676 68.4(4)
Fe7 C2 Fe4 1_655 5_676 84.2(5)
Fe9 C2 Fe1 2_466 . 72.7(4)
Fe9 C2 Fe3 2_466 2_566 70.8(4)
Fe9 C2 Fe4 2_466 5_676 68.0(4)
Fe9 C2 Fe7 2_466 1_655 136.1(6)
Fe9 C2 Fe7 2_466 5_676 126.0(5)
Fe11 C2 Fe1 2_566 . 138.8(8)
Fe11 C2 Fe3 2_566 2_566 79.9(5)
Fe11 C2 Fe4 2_566 5_676 83.8(5)
Fe11 C2 Fe7 2_566 5_676 136.4(6)
Fe11 C2 Fe7 2_566 1_655 77.8(5)
Fe11 C2 Fe9 2_566 2_466 66.3(4)
Fe3 C3 Fe1 . 2_566 86.0(5)
Fe5 C3 Fe1 . 2_566 143.4(7)
Fe5 C3 Fe3 . . 83.0(5)
Fe6 C3 Fe1 . 2_566 140.2(6)
Fe6 C3 Fe3 . . 69.7(4)
Fe6 C3 Fe5 . . 66.2(4)
Fe8 C3 Fe1 1_655 2_566 128.2(7)
Fe8 C3 Fe3 1_655 . 135.8(7)
Fe8 C3 Fe5 1_655 . 81.5(5)
Fe8 C3 Fe6 1_655 . 66.2(4)
Fe9 C3 Fe1 . 2_566 82.4(5)
Fe9 C3 Fe3 . . 142.7(7)
Fe9 C3 Fe5 . . 85.6(5)
Fe9 C3 Fe6 . . 135.5(6)
Fe9 C3 Fe8 . 1_655 76.6(4)
Fe11 C3 Fe1 . 2_566 73.1(4)
Fe11 C3 Fe3 . . 73.9(4)
Fe11 C3 Fe5 . . 70.3(4)
Fe11 C3 Fe6 . . 125.5(6)
Fe11 C3 Fe8 . 1_655 136.3(6)
Fe11 C3 Fe9 . . 68.8(4)
Fe9 C4 Fe5 1_455 . 84.0(9)
Fe10 C4 Fe5 . . 69.5(6)
Fe10 C4 Fe5 8_556 . 84.3(9)
Fe10 C4 Fe9 8_556 1_455 77.3(7)
Fe10 C4 Fe9 . 1_455 137.2(11)
Fe11 C4 Fe5 . . 68.1(5)
Fe11 C4 Fe9 . 1_455 66.6(5)
Fe11 C4 Fe10 . 8_556 136.0(11)
Fe11 C4 Fe10 . . 126.7(6)
Fe12 C4 Fe5 . . 85.3(6)
Fe12 C4 Fe5 8_556 . 141.1(10)
Fe12 C4 Fe9 . 1_455 139.4(9)
Fe12 C4 Fe9 8_556 1_455 126.2(7)
Fe12 C4 Fe10 8_556 8_556 80.2(6)
Fe12 C4 Fe10 . . 72.9(5)
Fe12 C4 Fe10 . 8_556 140.2(10)
Fe12 C4 Fe10 8_556 . 71.7(6)
Fe12 C4 Fe11 . . 73.0(5)
Fe12 C4 Fe11 8_556 . 141.8(11)
Fe13 C4 Fe5 8_556 . 138.4(9)
Fe13 C4 Fe9 8_556 1_455 79.8(6)
Fe13 C4 Fe10 8_556 . 141.5(11)
Fe13 C4 Fe10 8_556 8_556 128.0(7)
Fe13 C4 Fe11 8_556 . 70.4(5)
Fe13 C4 Fe12 8_556 8_556 76.8(8)
Fe13 C4 Fe12 8_556 . 82.7(8)
Fe6 C5 Fe5 6_755 6_755 67.1(5)
Fe8 C5 Fe5 6_655 6_755 81.9(8)
Fe8 C5 Fe6 6_655 6_755 67.0(5)
Fe10 C5 Fe5 6_755 6_755 69.5(5)
Fe10 C5 Fe5 3_645 6_755 85.7(9)
Fe10 C5 Fe6 6_755 6_755 126.2(7)
Fe10 C5 Fe6 3_645 6_755 136.4(10)
Fe10 C5 Fe8 3_645 6_655 76.3(8)
Fe10 C5 Fe8 6_755 6_655 134.6(11)
Fe13 C5 Fe5 8_556 6_755 137.6(9)
Fe13 C5 Fe6 8_556 6_755 70.6(5)
Fe13 C5 Fe8 8_556 6_655 80.6(6)
Fe13 C5 Fe10 8_556 3_645 126.4(8)
Fe13 C5 Fe10 8_556 6_755 143.4(11)
Fe14 C5 Fe5 . 6_755 83.5(6)
Fe14 C5 Fe5 8_556 6_755 141.3(9)
Fe14 C5 Fe6 8_556 6_755 141.0(11)
Fe14 C5 Fe6 . 6_755 70.4(6)
Fe14 C5 Fe8 . 6_655 137.3(9)
Fe14 C5 Fe8 8_556 6_655 128.7(8)
Fe14 C5 Fe10 . 3_645 141.9(9)
Fe14 C5 Fe10 8_556 3_645 80.8(6)
Fe14 C5 Fe10 . 6_755 74.7(6)
Fe14 C5 Fe10 8_556 6_755 71.8(5)
Fe14 C5 Fe13 8_556 8_556 77.2(7)
Fe14 C5 Fe13 . 8_556 83.9(9)
Fe9 C6 Fe6 . 6_755 105.8(10)
Fe11 C6 Fe6 . 6_755 59.9(6)
Fe11 C6 Fe9 . . 57.5(5)
Fe12 C6 Fe6 . 6_755 123.3(13)
Fe12 C6 Fe9 . . 72.3(7)
Fe12 C6 Fe11 . . 75.2(9)
Fe13 C6 Fe6 8_656 6_755 122.0(11)
Fe13 C6 Fe9 8_656 . 72.1(7)
Fe13 C6 Fe11 8_656 . 124.8(12)
Fe13 C6 Fe12 8_656 . 111.3(11)
Fe14 C6 Fe6 . 6_755 76.1(7)
Fe14 C6 Fe9 . . 177.3(14)
Fe14 C6 Fe11 . . 122.7(12)
Fe14 C6 Fe12 . . 105.1(15)
Fe14 C6 Fe13 . 8_656 108.7(14)
Fe6 C7 Fe4 3_645 3_645 80.5(7)
Fe8 C7 Fe4 3_645 3_645 65.7(5)
Fe8 C7 Fe6 3_645 3_645 64.4(5)
Fe9 C7 Fe4 8_556 3_645 72.2(7)
Fe9 C7 Fe6 8_556 3_645 137.6(11)
Fe9 C7 Fe8 8_556 3_645 126.9(8)
Fe11 C7 Fe4 8_556 3_645 86.9(9)
Fe11 C7 Fe6 8_556 3_645 76.8(7)
Fe11 C7 Fe8 8_556 3_645 135.0(9)
Fe11 C7 Fe9 8_556 8_556 70.0(7)
Fe12 C7 Fe4 8_556 3_645 146.3(11)
Fe12 C7 Fe6 8_556 3_645 127.5(9)
Fe12 C7 Fe8 8_556 3_645 138.8(11)
Fe12 C7 Fe9 8_556 8_556 74.1(6)
Fe12 C7 Fe11 8_556 8_556 83.0(7)
Fe13 C7 Fe4 . 3_645 83.2(7)
Fe13 C7 Fe6 . 3_645 133.2(10)
Fe13 C7 Fe8 . 3_645 68.9(6)
Fe13 C7 Fe9 . 8_556 75.5(6)
Fe13 C7 Fe11 . 8_556 145.5(11)
Fe13 C7 Fe12 . 8_556 87.1(8)
Fe14 C7 Fe4 8_556 3_645 133.6(10)
Fe14 C7 Fe6 8_556 3_645 78.2(7)
Fe14 C7 Fe8 8_556 3_645 67.9(6)
Fe14 C7 Fe9 8_556 8_556 143.5(10)
Fe14 C7 Fe11 8_556 8_556 126.6(9)
Fe14 C7 Fe12 8_556 8_556 76.3(7)
Fe14 C7 Fe13 8_556 . 82.1(9)
Fe8 C8 Fe5 3_645 3_745 61.3(7)
Fe13 C8 Fe5 . 3_745 125.1(16)
Fe13 C8 Fe8 . 3_645 74.6(11)
Fe14 C8 Fe5 8_656 3_745 73.1(9)
Fe14 C8 Fe5 . 3_745 126.2(14)
Fe14 C8 Fe8 8_656 3_645 123.9(15)
Fe14 C8 Fe8 . 3_645 120.4(13)
Fe14 C8 Fe13 8_656 . 111.8(16)
Fe14 C8 Fe13 . . 103.3(15)
Fe12 C9 Fe9 . 8_556 119.4(14)
Fe12 C9 Fe9 8_656 8_556 124.5(12)
Fe13 C9 Fe9 . 8_556 75.1(9)
Fe13 C9 Fe12 . . 107.3(15)
Fe13 C9 Fe12 . 8_656 112.1(15)

loop_
_geom_bond_atom_site_label_1
_geom_bond_atom_site_label_2
_geom_bond_site_symmetry_2
_geom_bond_distance
Fe1 Fe2 . 2.522(3)
Fe1 Fe2 2_466 2.730(3)
Fe1 Fe2 2_566 2.674(3)
Fe1 Fe3 2_566 2.670(3)
Fe1 Fe3 . 2.525(3)
Fe1 Fe3 2_466 2.733(3)
Fe1 Fe4 5_676 2.663(3)
Fe1 Fe7 5_676 2.659(3)
Fe1 Fe7 . 2.603(3)
Fe1 Fe9 2_466 2.670(3)
Fe1 Fe11 2_466 2.609(3)
Fe1 C1 . 2.029(14)
Fe1 C2 . 1.973(13)
Fe1 C3 2_466 2.019(13)
Fe2 Fe3 2_466 2.683(3)
Fe2 Fe3 2_566 2.676(3)
Fe2 Fe3 . 2.553(3)
Fe2 Fe4 2_566 2.638(3)
Fe2 Fe6 2_466 2.667(3)
Fe2 Fe7 6_655 2.641(3)
Fe2 Fe7 2_566 2.626(3)
Fe2 Fe8 2_566 2.634(3)
Fe2 C1 2_566 1.986(13)
Fe2 C2 2_466 2.042(14)
Fe2 C3 2_466 2.060(12)
Fe3 Fe5 . 2.631(3)
Fe3 Fe6 . 2.628(3)
Fe3 Fe8 . 2.660(3)
Fe3 Fe9 1_455 2.645(3)
Fe3 Fe11 . 2.617(3)
Fe3 C1 . 2.073(13)
Fe3 C2 2_466 2.048(14)
Fe3 C3 . 1.987(13)
Fe4 Fe6 1_455 2.722(3)
Fe4 Fe6 . 2.608(3)
Fe4 Fe7 5_576 2.683(3)
Fe4 Fe7 5_676 2.740(3)
Fe4 Fe7 . 2.518(4)
Fe4 Fe8 . 2.524(3)
Fe4 Fe9 6_765 2.526(3)
Fe4 Fe11 6_765 2.749(3)
Fe4 Fe11 6_665 2.673(3)
Fe4 Fe13 3_655 2.624(3)
Fe4 C1 . 1.973(14)
Fe4 C2 5_676 1.977(13)
Fe4 C7 3_655 1.972(19)
Fe5 Fe6 . 2.517(4)
Fe5 Fe8 1_655 2.620(3)
Fe5 Fe8 . 2.702(3)
Fe5 Fe9 . 2.731(3)
Fe5 Fe9 1_455 2.672(3)
Fe5 Fe10 8_556 2.680(3)
Fe5 Fe10 . 2.512(4)
Fe5 Fe10 8_656 2.744(3)
Fe5 Fe11 . 2.509(4)
Fe5 Fe12 . 2.668(3)
Fe5 Fe14 6_765 2.626(3)
Fe5 C3 . 1.986(12)
Fe5 C4 . 1.96(2)
Fe5 C5 6_765 1.976(18)
Fe5 C8 3_755 2.59(3)
Fe6 Fe7 5_676 2.532(4)
Fe6 Fe8 1_655 2.532(3)
Fe6 Fe8 . 2.513(3)
Fe6 Fe11 6_765 2.539(4)
Fe6 Fe13 3_755 2.658(4)
Fe6 Fe14 6_765 2.618(4)
Fe6 C1 . 2.019(13)
Fe6 C3 . 2.543(13)
Fe6 C5 6_765 2.509(17)
Fe6 C6 6_765 2.50(2)
Fe6 C7 3_655 2.062(19)
Fe7 Fe7 5_676 2.478(4)
Fe7 Fe7 5_576 2.490(4)
Fe7 Fe11 2_466 2.544(4)
Fe7 C1 5_676 2.033(13)
Fe7 C1 . 2.336(13)
Fe7 C2 5_676 2.447(14)
Fe7 C2 1_455 2.024(14)
Fe8 Fe9 1_455 2.516(4)
Fe8 Fe10 8_556 2.521(4)
Fe8 Fe13 3_655 2.629(3)
Fe8 Fe14 6_765 2.641(3)
Fe8 C1 . 2.542(14)
Fe8 C3 1_455 2.028(13)
Fe8 C5 6_665 2.02(2)
Fe8 C7 3_655 2.583(19)
Fe8 C8 3_655 2.55(3)
Fe9 Fe10 8_656 2.535(4)
Fe9 Fe11 . 2.486(3)
Fe9 Fe11 1_655 2.491(2)
Fe9 Fe12 . 2.597(3)
Fe9 Fe13 8_656 2.628(3)
Fe9 C2 2_566 2.478(15)
Fe9 C3 . 2.034(13)
Fe9 C4 1_655 2.03(2)
Fe9 C6 . 2.59(2)
Fe9 C7 8_656 2.29(2)
Fe9 C9 8_656 2.56(3)
Fe10 Fe10 8_656 2.481(2)
Fe10 Fe10 8_556 2.481(2)
Fe10 Fe12 . 2.622(3)
Fe10 Fe12 8_556 2.616(3)
Fe10 Fe14 6_765 2.665(3)
Fe10 Fe14 3_755 2.621(3)
Fe10 C4 8_656 2.030(19)
Fe10 C4 . 2.401(18)
Fe10 C5 3_655 2.06(2)
Fe10 C5 6_765 2.390(17)
Fe11 Fe12 . 2.666(4)
Fe11 Fe13 8_556 2.627(3)
Fe11 C2 2_466 2.026(14)
Fe11 C3 . 2.341(13)
Fe11 C4 . 2.459(17)
Fe11 C6 . 2.58(3)
Fe11 C7 8_656 2.02(2)
Fe12 Fe12 8_556 2.691(2)
Fe12 Fe12 8_656 2.691(2)
Fe12 Fe13 . 2.550(3)
Fe12 Fe13 8_556 2.670(4)
Fe12 Fe13 8_656 2.742(4)
Fe12 Fe14 . 2.526(3)
Fe12 C4 8_656 2.04(2)
Fe12 C4 . 1.975(19)
Fe12 C6 . 1.61(2)
Fe12 C7 8_656 2.000(18)
Fe12 C9 8_556 1.66(3)
Fe12 C9 . 1.61(2)
Fe13 Fe14 8_556 2.673(4)
Fe13 Fe14 . 2.555(3)
Fe13 Fe14 8_656 2.683(4)
Fe13 C4 8_656 2.07(2)
Fe13 C5 8_656 2.044(19)
Fe13 C6 8_556 1.71(2)
Fe13 C7 . 1.98(2)
Fe13 C8 . 1.61(3)
Fe13 C9 . 1.56(2)
Fe14 Fe14 8_656 2.724(3)
Fe14 Fe14 8_556 2.724(3)
Fe14 C5 8_656 2.054(18)
Fe14 C5 . 1.97(2)
Fe14 C6 . 1.58(2)
Fe14 C7 8_656 2.09(2)
Fe14 C8 . 1.65(3)
Fe14 C8 8_556 1.63(3)
